data_4312818
loop_
_publ_author_name
'Karl M. Kadish'
'Tuan D. Phan'
'Lingamallu Giribabu'
'Eric Van Caemelbecke'
'John L. Bear'

_publ_section_title
;
 Substituent and Isomer Effects on Structural, Spectroscopic, and
 Electrochemical Properties of Dirhodium(III,II) Complexes Containing Four
 Identical Unsymmetrical Bridging Ligands
;
_journal_name_full 'Inorganic Chemistry'
_journal_page_first 8663
_journal_page_last 8673
_journal_paper_doi 10.1021/ic034963l
_journal_volume 42
_journal_year 2003
_chemical_formula_moiety 'C44 H16 N8 F20 Cl Rh2, 2 C H2 Cl2'
_chemical_formula_sum 'C46 H20 Cl5 F20 N8 Rh2'
_chemical_formula_weight 1447.77
_chemical_name_systematic
; 
 ? 
;
_space_group_IT_number 14
_symmetry_cell_setting monoclinic
_symmetry_space_group_name_Hall '-P 2ybc'
_symmetry_space_group_name_H-M 'P 1 21/c 1'
_atom_sites_solution_hydrogens geom
_atom_sites_solution_primary direct
_atom_sites_solution_secondary difmap
_audit_creation_method SHELXL-97
_cell_angle_alpha 90.00
_cell_angle_beta 106.025(1)
_cell_angle_gamma 90.00
_cell_formula_units_Z 4
_cell_length_a 15.3722(8)
_cell_length_b 14.0987(7)
_cell_length_c 26.2826(14)
_cell_measurement_reflns_used 5591
_cell_measurement_temperature 223(2)
_cell_measurement_theta_max 23.53
_cell_measurement_theta_min 1.81
_cell_volume 5474.8(5)
_computing_cell_refinement 'Bruker SAINT software (Bruker, 1999)'
_computing_data_collection 'Siemens SMART software (Siemens, 1996)'
_computing_data_reduction 'Bruker SAINT software (Bruker, 1999)'
_computing_structure_refinement 'SHELXL-97 (Sheldrick, 1997)'
_computing_structure_solution 'SHELXS-97 (Sheldrick, 1997)'
_diffrn_ambient_temperature 223(2)
_diffrn_detector_area_resol_mean 1K
_diffrn_measured_fraction_theta_full 0.991
_diffrn_measured_fraction_theta_max 0.991
_diffrn_measurement_device_type 'Siemens SMART CCD'
_diffrn_measurement_method CCD
_diffrn_radiation_monochromator graphite
_diffrn_radiation_source 'fine-focus sealed tube'
_diffrn_radiation_type MoK\a
_diffrn_radiation_wavelength 0.71073
_diffrn_reflns_av_R_equivalents 0.0397
_diffrn_reflns_av_sigmaI/netI 0.0283
_diffrn_reflns_limit_h_max 16
_diffrn_reflns_limit_h_min -17
_diffrn_reflns_limit_k_max 15
_diffrn_reflns_limit_k_min 0
_diffrn_reflns_limit_l_max 29
_diffrn_reflns_limit_l_min 0
_diffrn_reflns_number 25376
_diffrn_reflns_theta_full 23.53
_diffrn_reflns_theta_max 23.53
_diffrn_reflns_theta_min 1.81
_diffrn_standards_decay_% 0.0
_exptl_absorpt_coefficient_mu 0.957
_exptl_absorpt_correction_T_max 0.9096
_exptl_absorpt_correction_T_min 0.7333
_exptl_absorpt_correction_type empirical
_exptl_crystal_colour 'Very dark carmine'
_exptl_crystal_density_diffrn 1.756
_exptl_crystal_density_method 'not measured'
_exptl_crystal_description 'Flat column'
_exptl_crystal_F_000 2828
_exptl_crystal_size_max 0.40
_exptl_crystal_size_mid 0.30
_exptl_crystal_size_min 0.06
_refine_diff_density_max 1.115
_refine_diff_density_min -0.979
_refine_diff_density_rms 0.094
_refine_ls_extinction_coef 0.00023(8)
_refine_ls_extinction_expression Fc^*^=kFc[1+0.001xFc^2^\l^3^/sin(2\q)]^-1/4^
_refine_ls_extinction_method SHELXL
_refine_ls_goodness_of_fit_ref 1.081
_refine_ls_hydrogen_treatment mixed
_refine_ls_matrix_type full
_refine_ls_number_parameters 705
_refine_ls_number_reflns 8060
_refine_ls_number_restraints 0
_refine_ls_restrained_S_all 1.081
_refine_ls_R_factor_all 0.0636
_refine_ls_R_factor_gt 0.0385
_refine_ls_shift/su_max 0.163
_refine_ls_shift/su_mean 0.008
_refine_ls_structure_factor_coef Fsqd
_refine_ls_weighting_details 'calc w=1/[\s^2^(Fo^2^)+(0.0516P)^2^+16.3367P] where P=(Fo^2^+2Fc^2^)/3'
_refine_ls_weighting_scheme calc
_refine_ls_wR_factor_gt 0.1029
_refine_ls_wR_factor_ref 0.1204
_reflns_number_gt 5613
_reflns_number_total 8490
_reflns_threshold_expression >4sigma(I)
_cod_data_source_file ic034963lsi20030917_093812.cif
_cod_data_source_block k819
_cod_depositor_comments
;
The following automatic conversions were performed:

'_symmetry_cell_setting' value 'Monoclinic' changed to 'monoclinic'
according to the built-in table from CIF Core dictionary named
'cif_core.dic' version 2.4.1 from
2010-06-29.

'_exptl_absorpt_correction_type' value 'Empirical'
changed to 'empirical' according to the built-in table from CIF Core
dictionary named 'cif_core.dic' version 2.4.1 from 2010-06-29.

Automatic conversion script
Id: cif_fix_values 1646 2011-03-28 12:23:43Z adriana 
;
_cod_original_formula_sum 'C46 H20 N8 F20 Cl5 Rh2'
_cod_database_code 4312818

loop_
_symmetry_equiv_pos_as_xyz
'x, y, z'
'-x, y+1/2, -z+1/2'
'-x, -y, -z'
'x, -y-1/2, z-1/2'

loop_
_atom_site_label
_atom_site_type_symbol
_atom_site_fract_x
_atom_site_fract_y
_atom_site_fract_z
_atom_site_U_iso_or_equiv
_atom_site_adp_type
_atom_site_occupancy
_atom_site_symmetry_multiplicity
_atom_site_calc_flag
_atom_site_refinement_flags
_atom_site_disorder_assembly
_atom_site_disorder_group
Rh1 Rh 0.34400(3) 0.36139(3) 0.234824(15) 0.03281(14) Uani 1 1 d . . .
Rh2 Rh 0.32281(3) 0.49384(3) 0.174351(15) 0.03257(14) Uani 1 1 d . . .
Cl1 Cl 0.35957(10) 0.22647(10) 0.29470(5) 0.0450(4) Uani 1 1 d . . .
F1 F 0.5687(3) 0.3726(2) 0.14888(14) 0.0580(9) Uani 1 1 d . . .
F2 F 0.6316(3) 0.4172(3) 0.06641(18) 0.0875(14) Uani 1 1 d . . .
F3 F 0.5973(4) 0.5917(4) 0.02013(17) 0.0933(15) Uani 1 1 d . . .
F4 F 0.4935(3) 0.7172(3) 0.05643(16) 0.0812(13) Uani 1 1 d . . .
F5 F 0.4248(2) 0.6700(2) 0.13578(13) 0.0519(9) Uani 1 1 d . . .
F6 F 0.1746(3) 0.2620(3) 0.07729(14) 0.0685(11) Uani 1 1 d . . .
F7 F 0.0381(3) 0.2912(4) -0.00953(18) 0.1050(18) Uani 1 1 d . . .
F8 F 0.0286(4) 0.4555(4) -0.06510(19) 0.118(2) Uani 1 1 d . . .
F9 F 0.1645(3) 0.5850(3) -0.03581(16) 0.0906(15) Uani 1 1 d . . .
F10 F 0.3055(3) 0.5528(3) 0.04912(13) 0.0568(9) Uani 1 1 d . . .
F11 F 0.0846(3) 0.5291(3) 0.23957(17) 0.0766(12) Uani 1 1 d . . .
F12 F 0.0171(4) 0.7018(4) 0.2443(2) 0.120(2) Uani 1 1 d . . .
F13 F 0.0397(4) 0.8423(3) 0.1786(2) 0.1106(18) Uani 1 1 d . . .
F14 F 0.1305(4) 0.8048(3) 0.1058(2) 0.1028(16) Uani 1 1 d . . .
F15 F 0.1992(3) 0.6326(3) 0.10005(16) 0.0727(12) Uani 1 1 d . . .
F16 F 0.4335(3) 0.4737(3) 0.38586(13) 0.0585(10) Uani 1 1 d . . .
F17 F 0.4138(3) 0.3929(4) 0.47433(14) 0.0843(14) Uani 1 1 d . . .
F18 F 0.2623(4) 0.2899(4) 0.47156(17) 0.1102(19) Uani 1 1 d . . .
F19 F 0.1315(3) 0.2692(4) 0.37931(18) 0.0986(16) Uani 1 1 d . . .
F20 F 0.1502(2) 0.3490(3) 0.29060(13) 0.0640(11) Uani 1 1 d . . .
N1 N 0.4757(3) 0.4050(3) 0.26442(16) 0.0364(11) Uani 1 1 d . . .
N2 N 0.4578(3) 0.4949(3) 0.18711(16) 0.0348(10) Uani 1 1 d . . .
N3 N 0.3840(3) 0.2860(3) 0.17872(16) 0.0343(10) Uani 1 1 d . . .
N4 N 0.3101(3) 0.3982(3) 0.11668(16) 0.0384(11) Uani 1 1 d . . .
N5 N 0.2107(3) 0.3305(3) 0.19654(17) 0.0401(11) Uani 1 1 d . . .
N6 N 0.1888(3) 0.4875(3) 0.16826(17) 0.0382(11) Uani 1 1 d . . .
N7 N 0.3290(3) 0.5807(3) 0.23796(17) 0.0370(11) Uani 1 1 d . . .
N8 N 0.3057(3) 0.4500(3) 0.28675(17) 0.0384(11) Uani 1 1 d . . .
C1 C 0.5279(4) 0.3770(4) 0.3123(2) 0.0425(14) Uani 1 1 d . . .
H1 H 0.5014 0.3390 0.3333 0.051 Uiso 1 1 calc R . .
C2 C 0.6170(4) 0.4009(4) 0.3319(2) 0.0512(16) Uani 1 1 d . . .
H2 H 0.6507 0.3791 0.3654 0.061 Uiso 1 1 calc R . .
C3 C 0.6569(4) 0.4579(4) 0.3015(2) 0.0500(16) Uani 1 1 d . . .
H3 H 0.7181 0.4753 0.3142 0.060 Uiso 1 1 calc R . .
C4 C 0.6059(4) 0.4888(4) 0.2525(2) 0.0424(14) Uani 1 1 d . . .
H4 H 0.6322 0.5273 0.2316 0.051 Uiso 1 1 calc R . .
C5 C 0.5135(4) 0.4620(4) 0.2339(2) 0.0336(12) Uani 1 1 d . . .
C6 C 0.4966(4) 0.5208(4) 0.1467(2) 0.0357(13) Uani 1 1 d . . .
C7 C 0.5493(4) 0.4587(4) 0.1269(2) 0.0467(15) Uani 1 1 d . . .
C8 C 0.5825(5) 0.4806(5) 0.0845(3) 0.0569(17) Uani 1 1 d . . .
C9 C 0.5637(5) 0.5674(6) 0.0609(3) 0.0628(19) Uani 1 1 d . . .
C10 C 0.5119(5) 0.6310(5) 0.0785(2) 0.0536(17) Uani 1 1 d . . .
C11 C 0.4783(4) 0.6066(4) 0.1206(2) 0.0427(14) Uani 1 1 d . . .
C12 C 0.4367(4) 0.2086(4) 0.1910(2) 0.0409(14) Uani 1 1 d . . .
H12 H 0.4581 0.1915 0.2269 0.049 Uiso 1 1 calc R . .
C13 C 0.4610(4) 0.1535(4) 0.1547(2) 0.0485(15) Uani 1 1 d . . .
H13 H 0.4973 0.0993 0.1651 0.058 Uiso 1 1 calc R . .
C14 C 0.4306(5) 0.1797(5) 0.1016(2) 0.0556(17) Uani 1 1 d . . .
H14 H 0.4454 0.1429 0.0754 0.067 Uiso 1 1 calc R . .
C15 C 0.3790(4) 0.2595(5) 0.0881(2) 0.0494(16) Uani 1 1 d . . .
H15 H 0.3587 0.2782 0.0524 0.059 Uiso 1 1 calc R . .
C16 C 0.3562(4) 0.3135(4) 0.1272(2) 0.0384(13) Uani 1 1 d . . .
C17 C 0.2434(4) 0.4086(4) 0.0676(2) 0.0414(14) Uani 1 1 d . . .
C18 C 0.1741(4) 0.3419(5) 0.0499(2) 0.0521(16) Uani 1 1 d . . .
C19 C 0.1043(5) 0.3566(6) 0.0054(3) 0.068(2) Uani 1 1 d . . .
C20 C 0.1001(5) 0.4387(6) -0.0225(3) 0.078(2) Uani 1 1 d . . .
C21 C 0.1677(5) 0.5047(5) -0.0077(3) 0.065(2) Uani 1 1 d . . .
C22 C 0.2386(4) 0.4872(4) 0.0362(2) 0.0457(15) Uani 1 1 d . . .
C23 C 0.1778(4) 0.2403(4) 0.1954(2) 0.0486(15) Uani 1 1 d . . .
H23 H 0.2187 0.1911 0.2092 0.058 Uiso 1 1 calc R . .
C24 C 0.0887(5) 0.2181(5) 0.1751(3) 0.0600(18) Uani 1 1 d . . .
H24 H 0.0688 0.1548 0.1739 0.072 Uiso 1 1 calc R . .
C25 C 0.0283(5) 0.2911(6) 0.1565(3) 0.069(2) Uani 1 1 d . . .
H25 H -0.0341 0.2785 0.1443 0.083 Uiso 1 1 calc R . .
C26 C 0.0597(4) 0.3817(5) 0.1558(3) 0.0569(17) Uani 1 1 d . . .
H26 H 0.0188 0.4314 0.1427 0.068 Uiso 1 1 calc R . .
C27 C 0.1521(4) 0.4009(4) 0.1745(2) 0.0400(14) Uani 1 1 d . . .
C28 C 0.1420(4) 0.5720(4) 0.1677(2) 0.0437(14) Uani 1 1 d . . .
C29 C 0.0942(4) 0.5937(5) 0.2040(3) 0.0581(18) Uani 1 1 d . . .
C30 C 0.0598(5) 0.6850(7) 0.2064(3) 0.075(2) Uani 1 1 d . . .
C31 C 0.0712(5) 0.7548(6) 0.1740(4) 0.073(2) Uani 1 1 d . . .
C32 C 0.1164(5) 0.7358(5) 0.1382(3) 0.0650(19) Uani 1 1 d . . .
C33 C 0.1511(4) 0.6458(5) 0.1349(2) 0.0524(16) Uani 1 1 d . . .
C34 C 0.3315(4) 0.6767(4) 0.2311(2) 0.0458(15) Uani 1 1 d . . .
H34 H 0.3465 0.6998 0.2011 0.055 Uiso 1 1 calc R . .
C35 C 0.3134(5) 0.7399(4) 0.2652(2) 0.0528(16) Uani 1 1 d . . .
H35 H 0.3169 0.8054 0.2594 0.063 Uiso 1 1 calc R . .
C36 C 0.2892(5) 0.7055(4) 0.3099(2) 0.0535(16) Uani 1 1 d . . .
H36 H 0.2744 0.7481 0.3337 0.064 Uiso 1 1 calc R . .
C37 C 0.2875(4) 0.6105(4) 0.3182(2) 0.0509(16) Uani 1 1 d . . .
H37 H 0.2724 0.5877 0.3483 0.061 Uiso 1 1 calc R . .
C38 C 0.3081(4) 0.5453(4) 0.2823(2) 0.0380(13) Uani 1 1 d . . .
C39 C 0.2925(4) 0.4140(4) 0.3349(2) 0.0407(14) Uani 1 1 d . . .
C40 C 0.3586(4) 0.4230(5) 0.3833(2) 0.0483(15) Uani 1 1 d . . .
C41 C 0.3491(5) 0.3822(6) 0.4288(2) 0.0622(19) Uani 1 1 d . . .
C42 C 0.2729(6) 0.3307(6) 0.4272(3) 0.074(2) Uani 1 1 d . . .
C43 C 0.2067(5) 0.3201(6) 0.3808(3) 0.066(2) Uani 1 1 d . . .
C44 C 0.2167(4) 0.3619(5) 0.3353(2) 0.0514(16) Uani 1 1 d . . .
C45 C 0.8282(11) 0.5768(3) 0.1964(2) 0.066(4) Uiso 0.50 1 d PG A 1
Cl2 Cl 0.8508(4) 0.4928(4) 0.24736(18) 0.1134(12) Uiso 0.50 1 d PG A 1
Cl3 Cl 0.8198(4) 0.5263(4) 0.13442(17) 0.1134(12) Uiso 0.50 1 d PG A 1
C45' C 0.799(2) 0.5836(9) 0.1850(6) 0.066(4) Uiso 0.25 1 d PG B 2
Cl2' Cl 0.8082(8) 0.5769(8) 0.1203(4) 0.1134(12) Uiso 0.25 1 d PG B 2
Cl3' Cl 0.8269(9) 0.4770(8) 0.2198(4) 0.1134(12) Uiso 0.25 1 d PG B 2
C46 C 0.6994(17) 0.2079(17) 0.0297(17) 0.072(12) Uiso 0.15 1 d PG C 1
Cl4 Cl 0.6503(13) 0.1100(15) -0.0085(8) 0.135(4) Uiso 0.15 1 d PG C 1
Cl5 Cl 0.8106(13) 0.1861(15) 0.0673(8) 0.135(4) Uiso 0.15 1 d PG C 1
C46' C 0.723(4) 0.1680(18) 0.000(3) 0.072(12) Uiso 0.10 1 d PG D 2
Cl5' Cl 0.645(2) 0.159(2) 0.0373(13) 0.135(4) Uiso 0.10 1 d PG D 2
Cl6' Cl 0.750(2) 0.058(2) -0.0224(12) 0.135(4) Uiso 0.10 1 d PG D 2

loop_
_atom_site_aniso_label
_atom_site_aniso_U_11
_atom_site_aniso_U_22
_atom_site_aniso_U_33
_atom_site_aniso_U_23
_atom_site_aniso_U_13
_atom_site_aniso_U_12
Rh1 0.0374(3) 0.0359(2) 0.0245(2) 0.00415(18) 0.00755(18) 0.0001(2)
Rh2 0.0355(3) 0.0365(3) 0.0247(2) 0.00347(17) 0.00664(18) -0.00033(19)
Cl1 0.0547(9) 0.0430(8) 0.0376(8) 0.0118(6) 0.0135(7) 0.0040(7)
F1 0.069(2) 0.049(2) 0.062(2) 0.0014(18) 0.0281(19) 0.0109(18)
F2 0.104(4) 0.097(3) 0.084(3) -0.011(3) 0.064(3) 0.003(3)
F3 0.120(4) 0.112(4) 0.070(3) 0.013(3) 0.065(3) -0.011(3)
F4 0.107(3) 0.069(3) 0.073(3) 0.033(2) 0.034(2) -0.007(2)
F5 0.062(2) 0.0412(19) 0.055(2) 0.0075(16) 0.0195(18) 0.0016(17)
F6 0.077(3) 0.065(2) 0.052(2) 0.0111(19) -0.001(2) -0.029(2)
F7 0.089(3) 0.118(4) 0.077(3) 0.016(3) -0.028(3) -0.052(3)
F8 0.101(4) 0.135(4) 0.076(3) 0.038(3) -0.048(3) -0.028(3)
F9 0.114(4) 0.081(3) 0.057(3) 0.031(2) -0.009(2) -0.006(3)
F10 0.065(2) 0.060(2) 0.0419(19) 0.0061(17) 0.0087(17) -0.0098(19)
F11 0.079(3) 0.093(3) 0.074(3) 0.008(2) 0.048(2) -0.001(2)
F12 0.111(4) 0.125(5) 0.149(5) -0.031(4) 0.079(4) 0.017(3)
F13 0.098(4) 0.072(3) 0.159(5) -0.019(3) 0.031(4) 0.029(3)
F14 0.127(4) 0.057(3) 0.121(4) 0.027(3) 0.029(3) 0.018(3)
F15 0.102(3) 0.063(2) 0.064(2) 0.018(2) 0.041(2) 0.013(2)
F16 0.059(2) 0.077(3) 0.0364(19) -0.0025(17) 0.0086(17) -0.008(2)
F17 0.088(3) 0.129(4) 0.032(2) 0.013(2) 0.009(2) 0.006(3)
F18 0.112(4) 0.170(5) 0.053(3) 0.053(3) 0.030(3) -0.008(4)
F19 0.080(3) 0.143(4) 0.079(3) 0.040(3) 0.032(3) -0.029(3)
F20 0.052(2) 0.097(3) 0.043(2) 0.010(2) 0.0134(18) -0.014(2)
N1 0.040(3) 0.036(2) 0.031(2) 0.001(2) 0.006(2) 0.001(2)
N2 0.036(3) 0.039(3) 0.028(2) 0.0035(19) 0.007(2) -0.004(2)
N3 0.037(3) 0.033(2) 0.032(2) 0.0020(19) 0.008(2) -0.003(2)
N4 0.039(3) 0.053(3) 0.021(2) 0.001(2) 0.005(2) -0.001(2)
N5 0.044(3) 0.046(3) 0.030(2) 0.004(2) 0.010(2) -0.003(2)
N6 0.034(3) 0.045(3) 0.034(2) 0.005(2) 0.007(2) -0.001(2)
N7 0.037(3) 0.039(3) 0.034(2) 0.002(2) 0.008(2) 0.005(2)
N8 0.045(3) 0.040(3) 0.030(2) 0.005(2) 0.009(2) 0.002(2)
C1 0.050(4) 0.043(3) 0.031(3) 0.004(3) 0.005(3) 0.004(3)
C2 0.053(4) 0.053(4) 0.038(3) 0.003(3) -0.005(3) 0.001(3)
C3 0.040(3) 0.049(4) 0.052(4) -0.010(3) -0.003(3) 0.000(3)
C4 0.043(3) 0.040(3) 0.043(3) -0.005(3) 0.011(3) -0.003(3)
C5 0.036(3) 0.034(3) 0.030(3) -0.006(2) 0.009(2) 0.000(2)
C6 0.034(3) 0.043(3) 0.030(3) -0.001(2) 0.009(2) -0.007(3)
C7 0.055(4) 0.044(4) 0.044(3) -0.004(3) 0.019(3) -0.009(3)
C8 0.066(4) 0.063(4) 0.051(4) -0.006(3) 0.032(4) -0.004(4)
C9 0.070(5) 0.083(5) 0.046(4) -0.001(4) 0.034(4) -0.019(4)
C10 0.059(4) 0.060(4) 0.041(3) 0.012(3) 0.012(3) -0.013(3)
C11 0.045(4) 0.044(3) 0.038(3) -0.004(3) 0.010(3) -0.007(3)
C12 0.045(3) 0.038(3) 0.040(3) 0.001(3) 0.013(3) -0.002(3)
C13 0.054(4) 0.045(4) 0.049(4) 0.003(3) 0.018(3) 0.005(3)
C14 0.072(5) 0.051(4) 0.047(4) -0.011(3) 0.023(3) 0.004(4)
C15 0.056(4) 0.058(4) 0.031(3) -0.006(3) 0.006(3) 0.000(3)
C16 0.040(3) 0.041(3) 0.033(3) -0.001(3) 0.008(3) -0.004(3)
C17 0.044(3) 0.050(3) 0.028(3) 0.001(3) 0.006(3) -0.004(3)
C18 0.057(4) 0.061(4) 0.035(3) 0.006(3) 0.008(3) -0.009(3)
C19 0.058(4) 0.086(5) 0.045(4) 0.004(4) -0.010(3) -0.021(4)
C20 0.072(5) 0.093(6) 0.047(4) 0.019(4) -0.018(4) -0.016(5)
C21 0.079(5) 0.064(5) 0.041(4) 0.018(3) 0.000(4) -0.002(4)
C22 0.045(4) 0.053(4) 0.034(3) 0.001(3) 0.002(3) -0.006(3)
C23 0.057(4) 0.046(4) 0.041(3) 0.007(3) 0.011(3) -0.009(3)
C24 0.058(4) 0.057(4) 0.060(4) 0.011(3) 0.008(4) -0.022(4)
C25 0.049(4) 0.088(6) 0.063(5) 0.012(4) 0.002(4) -0.021(4)
C26 0.040(4) 0.069(5) 0.055(4) 0.013(3) 0.002(3) -0.003(3)
C27 0.041(3) 0.049(3) 0.029(3) 0.006(3) 0.007(3) -0.004(3)
C28 0.036(3) 0.052(4) 0.039(3) 0.000(3) 0.005(3) 0.002(3)
C29 0.044(4) 0.070(5) 0.058(4) -0.002(4) 0.012(3) 0.005(3)
C30 0.049(4) 0.093(6) 0.089(6) -0.023(5) 0.031(4) 0.009(4)
C31 0.060(5) 0.059(5) 0.098(6) -0.003(5) 0.016(5) 0.013(4)
C32 0.060(5) 0.059(5) 0.069(5) 0.013(4) 0.006(4) 0.005(4)
C33 0.052(4) 0.055(4) 0.046(4) 0.006(3) 0.007(3) 0.009(3)
C34 0.051(4) 0.040(3) 0.043(3) 0.001(3) 0.007(3) -0.003(3)
C35 0.071(5) 0.039(3) 0.051(4) -0.006(3) 0.020(3) 0.000(3)
C36 0.070(5) 0.046(4) 0.049(4) -0.008(3) 0.025(3) -0.001(3)
C37 0.063(4) 0.057(4) 0.036(3) -0.002(3) 0.018(3) 0.001(3)
C38 0.040(3) 0.044(3) 0.029(3) 0.001(2) 0.009(2) 0.000(3)
C39 0.053(4) 0.044(3) 0.028(3) 0.005(2) 0.017(3) 0.006(3)
C40 0.056(4) 0.057(4) 0.034(3) 0.001(3) 0.017(3) 0.000(3)
C41 0.065(5) 0.088(5) 0.031(3) 0.011(3) 0.010(3) 0.009(4)
C42 0.083(6) 0.102(6) 0.044(4) 0.033(4) 0.029(4) 0.012(5)
C43 0.063(5) 0.088(5) 0.052(4) 0.023(4) 0.024(4) -0.004(4)
C44 0.049(4) 0.069(4) 0.038(3) 0.011(3) 0.014(3) -0.001(3)

loop_
_atom_type_symbol
_atom_type_description
_atom_type_scat_dispersion_real
_atom_type_scat_dispersion_imag
_atom_type_scat_source
C C 0.0033 0.0016 'International Tables Vol C Tables 4.2.6.8 and 6.1.1.4'
H H 0.0000 0.0000 'International Tables Vol C Tables 4.2.6.8 and 6.1.1.4'
N N 0.0061 0.0033 'International Tables Vol C Tables 4.2.6.8 and 6.1.1.4'
F F 0.0171 0.0103 'International Tables Vol C Tables 4.2.6.8 and 6.1.1.4'
Cl Cl 0.1484 0.1585 'International Tables Vol C Tables 4.2.6.8 and 6.1.1.4'
Rh Rh -1.1178 0.9187 'International Tables Vol C Tables 4.2.6.8 and 6.1.1.4'

loop_
_geom_angle_atom_site_label_1
_geom_angle_atom_site_label_2
_geom_angle_atom_site_label_3
_geom_angle
_geom_angle_site_symmetry_1
_geom_angle_site_symmetry_3
_geom_angle_publ_flag
N3 Rh1 N1 88.15(17) . . ?
N3 Rh1 N8 173.80(17) . . ?
N1 Rh1 N8 89.99(18) . . ?
N3 Rh1 N5 89.69(17) . . ?
N1 Rh1 N5 172.05(17) . . ?
N8 Rh1 N5 91.36(18) . . ?
N3 Rh1 Rh2 86.57(12) . . ?
N1 Rh1 Rh2 87.57(12) . . ?
N8 Rh1 Rh2 87.45(12) . . ?
N5 Rh1 Rh2 84.67(13) . . ?
N3 Rh1 Cl1 93.70(12) . . ?
N1 Rh1 Cl1 94.49(13) . . ?
N8 Rh1 Cl1 92.34(13) . . ?
N5 Rh1 Cl1 93.28(13) . . ?
Rh2 Rh1 Cl1 177.93(4) . . ?
N4 Rh2 N2 90.70(18) . . ?
N4 Rh2 N6 91.48(18) . . ?
N2 Rh2 N6 174.71(17) . . ?
N4 Rh2 N7 173.33(18) . . ?
N2 Rh2 N7 92.64(17) . . ?
N6 Rh2 N7 84.72(18) . . ?
N4 Rh2 Rh1 86.83(13) . . ?
N2 Rh2 Rh1 87.17(12) . . ?
N6 Rh2 Rh1 88.14(12) . . ?
N7 Rh2 Rh1 87.57(12) . . ?
C1 N1 C5 118.4(5) . . ?
C1 N1 Rh1 122.4(4) . . ?
C5 N1 Rh1 119.1(3) . . ?
C5 N2 C6 118.5(4) . . ?
C5 N2 Rh2 120.5(3) . . ?
C6 N2 Rh2 120.7(3) . . ?
C12 N3 C16 118.3(5) . . ?
C12 N3 Rh1 122.0(4) . . ?
C16 N3 Rh1 119.7(4) . . ?
C16 N4 C17 118.4(5) . . ?
C16 N4 Rh2 119.7(3) . . ?
C17 N4 Rh2 121.1(4) . . ?
C27 N5 C23 118.2(5) . . ?
C27 N5 Rh1 120.4(4) . . ?
C23 N5 Rh1 121.3(4) . . ?
C27 N6 C28 122.3(5) . . ?
C27 N6 Rh2 118.2(4) . . ?
C28 N6 Rh2 118.4(4) . . ?
C34 N7 C38 119.2(5) . . ?
C34 N7 Rh2 118.7(4) . . ?
C38 N7 Rh2 120.1(4) . . ?
C38 N8 C39 116.4(5) . . ?
C38 N8 Rh1 121.8(4) . . ?
C39 N8 Rh1 120.6(4) . . ?
N1 C1 C2 123.8(6) . . ?
C1 C2 C3 118.8(6) . . ?
C4 C3 C2 119.4(6) . . ?
C3 C4 C5 119.7(6) . . ?
N2 C5 N1 117.5(5) . . ?
N2 C5 C4 122.5(5) . . ?
N1 C5 C4 119.9(5) . . ?
C7 C6 C11 115.2(5) . . ?
C7 C6 N2 122.3(5) . . ?
C11 C6 N2 122.2(5) . . ?
F1 C7 C8 117.4(6) . . ?
F1 C7 C6 119.5(5) . . ?
C8 C7 C6 123.1(6) . . ?
F2 C8 C9 120.3(6) . . ?
F2 C8 C7 120.5(6) . . ?
C9 C8 C7 119.2(6) . . ?
F3 C9 C8 120.4(7) . . ?
F3 C9 C10 119.3(7) . . ?
C8 C9 C10 120.3(6) . . ?
F4 C10 C9 121.4(6) . . ?
F4 C10 C11 119.3(6) . . ?
C9 C10 C11 119.3(6) . . ?
F5 C11 C10 117.6(5) . . ?
F5 C11 C6 119.5(5) . . ?
C10 C11 C6 122.9(6) . . ?
N3 C12 C13 124.0(5) . . ?
C12 C13 C14 118.0(6) . . ?
C15 C14 C13 119.3(6) . . ?
C14 C15 C16 120.1(6) . . ?
N3 C16 N4 116.8(5) . . ?
N3 C16 C15 120.2(5) . . ?
N4 C16 C15 122.9(5) . . ?
C22 C17 C18 115.7(5) . . ?
C22 C17 N4 122.5(5) . . ?
C18 C17 N4 121.7(5) . . ?
F6 C18 C19 118.4(6) . . ?
F6 C18 C17 119.8(5) . . ?
C19 C18 C17 121.8(6) . . ?
F7 C19 C18 119.8(6) . . ?
F7 C19 C20 120.2(6) . . ?
C18 C19 C20 119.9(6) . . ?
F8 C20 C21 119.7(7) . . ?
F8 C20 C19 120.0(7) . . ?
C21 C20 C19 120.3(6) . . ?
F9 C21 C20 120.4(6) . . ?
F9 C21 C22 120.8(6) . . ?
C20 C21 C22 118.8(6) . . ?
F10 C22 C17 119.3(5) . . ?
F10 C22 C21 117.4(5) . . ?
C17 C22 C21 123.3(6) . . ?
C24 C23 N5 123.4(6) . . ?
C23 C24 C25 118.1(6) . . ?
C26 C25 C24 119.7(6) . . ?
C25 C26 C27 120.3(6) . . ?
N5 C27 N6 117.1(5) . . ?
N5 C27 C26 120.0(6) . . ?
N6 C27 C26 122.8(5) . . ?
C29 C28 C33 115.2(6) . . ?
C29 C28 N6 123.6(6) . . ?
C33 C28 N6 120.6(5) . . ?
F11 C29 C28 120.6(6) . . ?
F11 C29 C30 118.4(6) . . ?
C28 C29 C30 120.8(7) . . ?
C31 C30 F12 120.8(8) . . ?
C31 C30 C29 121.8(7) . . ?
F12 C30 C29 117.4(8) . . ?
C32 C31 F13 121.0(8) . . ?
C32 C31 C30 118.8(7) . . ?
F13 C31 C30 120.2(8) . . ?
C31 C32 F14 120.2(7) . . ?
C31 C32 C33 120.6(7) . . ?
F14 C32 C33 119.2(7) . . ?
F15 C33 C28 119.5(6) . . ?
F15 C33 C32 117.6(6) . . ?
C28 C33 C32 122.8(6) . . ?
C35 C34 N7 123.3(6) . . ?
C34 C35 C36 118.5(6) . . ?
C37 C36 C35 119.6(6) . . ?
C36 C37 C38 121.0(6) . . ?
N8 C38 N7 116.8(5) . . ?
N8 C38 C37 124.8(5) . . ?
N7 C38 C37 118.3(5) . . ?
C44 C39 C40 116.5(5) . . ?
C44 C39 N8 121.4(5) . . ?
C40 C39 N8 121.9(5) . . ?
F16 C40 C41 118.4(6) . . ?
F16 C40 C39 119.6(5) . . ?
C41 C40 C39 122.0(6) . . ?
F17 C41 C42 120.5(6) . . ?
F17 C41 C40 120.1(7) . . ?
C42 C41 C40 119.4(6) . . ?
F18 C42 C43 119.2(7) . . ?
F18 C42 C41 120.4(7) . . ?
C43 C42 C41 120.4(6) . . ?
F19 C43 C42 120.2(6) . . ?
F19 C43 C44 120.1(6) . . ?
C42 C43 C44 119.6(7) . . ?
F20 C44 C39 120.6(5) . . ?
F20 C44 C43 117.4(6) . . ?
C39 C44 C43 122.0(6) . . ?
Cl3 C45 Cl2 112.6 . . ?
Cl2' C45' Cl3' 112.6 . . ?
Cl5 C46 Cl4 112.6 . . ?
Cl5' C46' Cl6' 112.6 . . ?

loop_
_geom_bond_atom_site_label_1
_geom_bond_atom_site_label_2
_geom_bond_distance
_geom_bond_site_symmetry_2
_geom_bond_publ_flag
Rh1 N3 2.045(4) . ?
Rh1 N1 2.052(4) . ?
Rh1 N8 2.053(5) . ?
Rh1 N5 2.065(5) . ?
Rh1 Rh2 2.4153(6) . ?
Rh1 Cl1 2.4379(14) . ?
Rh2 N4 1.997(4) . ?
Rh2 N2 2.009(4) . ?
Rh2 N6 2.024(5) . ?
Rh2 N7 2.053(4) . ?
F1 C7 1.343(7) . ?
F2 C8 1.340(8) . ?
F3 C9 1.356(7) . ?
F4 C10 1.342(7) . ?
F5 C11 1.346(7) . ?
F6 C18 1.335(7) . ?
F7 C19 1.349(8) . ?
F8 C20 1.355(8) . ?
F9 C21 1.345(7) . ?
F10 C22 1.354(7) . ?
F11 C29 1.342(8) . ?
F12 C30 1.356(9) . ?
F13 C31 1.342(8) . ?
F14 C32 1.349(8) . ?
F15 C33 1.340(7) . ?
F16 C40 1.340(7) . ?
F17 C41 1.336(7) . ?
F18 C42 1.349(7) . ?
F19 C43 1.352(8) . ?
F20 C44 1.339(7) . ?
N1 C1 1.352(7) . ?
N1 C5 1.374(7) . ?
N2 C5 1.371(7) . ?
N2 C6 1.402(7) . ?
N3 C12 1.345(7) . ?
N3 C16 1.358(7) . ?
N4 C16 1.377(7) . ?
N4 C17 1.415(7) . ?
N5 C27 1.357(7) . ?
N5 C23 1.365(7) . ?
N6 C27 1.374(7) . ?
N6 C28 1.389(7) . ?
N7 C34 1.368(7) . ?
N7 C38 1.383(7) . ?
N8 C38 1.350(7) . ?
N8 C39 1.429(7) . ?
C1 C2 1.365(8) . ?
C2 C3 1.391(9) . ?
C3 C4 1.380(8) . ?
C4 C5 1.419(8) . ?
C6 C7 1.388(8) . ?
C6 C11 1.381(8) . ?
C7 C8 1.380(9) . ?
C8 C9 1.367(10) . ?
C9 C10 1.363(10) . ?
C10 C11 1.388(8) . ?
C12 C13 1.360(8) . ?
C13 C14 1.394(8) . ?
C14 C15 1.367(9) . ?
C15 C16 1.400(8) . ?
C17 C22 1.372(8) . ?
C17 C18 1.401(8) . ?
C18 C19 1.367(9) . ?
C19 C20 1.364(10) . ?
C20 C21 1.368(10) . ?
C21 C22 1.374(9) . ?
C23 C24 1.362(9) . ?
C24 C25 1.382(10) . ?
C25 C26 1.368(10) . ?
C26 C27 1.395(8) . ?
C28 C29 1.388(9) . ?
C28 C33 1.384(9) . ?
C29 C30 1.401(11) . ?
C30 C31 1.343(11) . ?
C31 C32 1.343(11) . ?
C32 C33 1.388(9) . ?
C34 C35 1.346(8) . ?
C35 C36 1.412(9) . ?
C36 C37 1.359(9) . ?
C37 C38 1.415(8) . ?
C39 C44 1.380(8) . ?
C39 C40 1.397(8) . ?
C40 C41 1.373(9) . ?
C41 C42 1.369(11) . ?
C42 C43 1.365(10) . ?
C43 C44 1.379(9) . ?
C45 Cl3 1.7499 . ?
C45 Cl2 1.7500 . ?
C45' Cl2' 1.7499 . ?
C45' Cl3' 1.7500 . ?
C46 Cl5 1.7500 . ?
C46 Cl4 1.7500 . ?
C46' Cl5' 1.7500 . ?
C46' Cl6' 1.7501 . ?

loop_
_geom_torsion_atom_site_label_1
_geom_torsion_atom_site_label_2
_geom_torsion_atom_site_label_3
_geom_torsion_atom_site_label_4
_geom_torsion
_geom_torsion_site_symmetry_1
_geom_torsion_site_symmetry_2
_geom_torsion_site_symmetry_3
_geom_torsion_site_symmetry_4
_geom_torsion_publ_flag
N3 Rh1 Rh2 N4 23.33(18) . . . . ?
N1 Rh1 Rh2 N4 111.62(18) . . . . ?
N8 Rh1 Rh2 N4 -158.29(19) . . . . ?
N5 Rh1 Rh2 N4 -66.68(18) . . . . ?
Cl1 Rh1 Rh2 N4 -74.1(12) . . . . ?
N3 Rh1 Rh2 N2 -67.53(17) . . . . ?
N1 Rh1 Rh2 N2 20.76(17) . . . . ?
N8 Rh1 Rh2 N2 110.85(18) . . . . ?
N5 Rh1 Rh2 N2 -157.54(18) . . . . ?
Cl1 Rh1 Rh2 N2 -164.9(12) . . . . ?
N3 Rh1 Rh2 N6 114.92(18) . . . . ?
N1 Rh1 Rh2 N6 -156.80(18) . . . . ?
N8 Rh1 Rh2 N6 -66.70(18) . . . . ?
N5 Rh1 Rh2 N6 24.90(18) . . . . ?
Cl1 Rh1 Rh2 N6 17.5(12) . . . . ?
N3 Rh1 Rh2 N7 -160.29(17) . . . . ?
N1 Rh1 Rh2 N7 -72.01(17) . . . . ?
N8 Rh1 Rh2 N7 18.09(18) . . . . ?
N5 Rh1 Rh2 N7 109.69(18) . . . . ?
Cl1 Rh1 Rh2 N7 102.3(12) . . . . ?
N3 Rh1 N1 C1 -112.1(4) . . . . ?
N8 Rh1 N1 C1 73.8(4) . . . . ?
N5 Rh1 N1 C1 173.6(12) . . . . ?
Rh2 Rh1 N1 C1 161.2(4) . . . . ?
Cl1 Rh1 N1 C1 -18.6(4) . . . . ?
N3 Rh1 N1 C5 65.6(4) . . . . ?
N8 Rh1 N1 C5 -108.5(4) . . . . ?
N5 Rh1 N1 C5 -8.7(15) . . . . ?
Rh2 Rh1 N1 C5 -21.1(4) . . . . ?
Cl1 Rh1 N1 C5 159.1(4) . . . . ?
N4 Rh2 N2 C5 -114.2(4) . . . . ?
N6 Rh2 N2 C5 0(2) . . . . ?
N7 Rh2 N2 C5 60.1(4) . . . . ?
Rh1 Rh2 N2 C5 -27.4(4) . . . . ?
N4 Rh2 N2 C6 59.8(4) . . . . ?
N6 Rh2 N2 C6 174.1(18) . . . . ?
N7 Rh2 N2 C6 -126.0(4) . . . . ?
Rh1 Rh2 N2 C6 146.6(4) . . . . ?
N1 Rh1 N3 C12 69.5(4) . . . . ?
N8 Rh1 N3 C12 142.0(15) . . . . ?
N5 Rh1 N3 C12 -118.1(4) . . . . ?
Rh2 Rh1 N3 C12 157.2(4) . . . . ?
Cl1 Rh1 N3 C12 -24.9(4) . . . . ?
N1 Rh1 N3 C16 -111.2(4) . . . . ?
N8 Rh1 N3 C16 -38.7(18) . . . . ?
N5 Rh1 N3 C16 61.1(4) . . . . ?
Rh2 Rh1 N3 C16 -23.5(4) . . . . ?
Cl1 Rh1 N3 C16 154.4(4) . . . . ?
N2 Rh2 N4 C16 56.2(4) . . . . ?
N6 Rh2 N4 C16 -119.0(4) . . . . ?
N7 Rh2 N4 C16 -63.9(17) . . . . ?
Rh1 Rh2 N4 C16 -31.0(4) . . . . ?
N2 Rh2 N4 C17 -134.4(4) . . . . ?
N6 Rh2 N4 C17 50.4(4) . . . . ?
N7 Rh2 N4 C17 105.5(15) . . . . ?
Rh1 Rh2 N4 C17 138.5(4) . . . . ?
N3 Rh1 N5 C27 -115.5(4) . . . . ?
N1 Rh1 N5 C27 -41.3(15) . . . . ?
N8 Rh1 N5 C27 58.4(4) . . . . ?
Rh2 Rh1 N5 C27 -28.9(4) . . . . ?
Cl1 Rh1 N5 C27 150.8(4) . . . . ?
N3 Rh1 N5 C23 68.4(4) . . . . ?
N1 Rh1 N5 C23 142.6(12) . . . . ?
N8 Rh1 N5 C23 -117.7(4) . . . . ?
Rh2 Rh1 N5 C23 155.0(4) . . . . ?
Cl1 Rh1 N5 C23 -25.3(4) . . . . ?
N4 Rh2 N6 C27 57.1(4) . . . . ?
N2 Rh2 N6 C27 -57(2) . . . . ?
N7 Rh2 N6 C27 -117.4(4) . . . . ?
Rh1 Rh2 N6 C27 -29.7(4) . . . . ?
N4 Rh2 N6 C28 -134.5(4) . . . . ?
N2 Rh2 N6 C28 111.2(19) . . . . ?
N7 Rh2 N6 C28 50.9(4) . . . . ?
Rh1 Rh2 N6 C28 138.7(4) . . . . ?
N4 Rh2 N7 C34 -154.8(14) . . . . ?
N2 Rh2 N7 C34 85.3(4) . . . . ?
N6 Rh2 N7 C34 -99.3(4) . . . . ?
Rh1 Rh2 N7 C34 172.3(4) . . . . ?
N4 Rh2 N7 C38 9.1(17) . . . . ?
N2 Rh2 N7 C38 -110.9(4) . . . . ?
N6 Rh2 N7 C38 64.5(4) . . . . ?
Rh1 Rh2 N7 C38 -23.9(4) . . . . ?
N3 Rh1 N8 C38 -4.1(19) . . . . ?
N1 Rh1 N8 C38 68.4(4) . . . . ?
N5 Rh1 N8 C38 -103.8(4) . . . . ?
Rh2 Rh1 N8 C38 -19.2(4) . . . . ?
Cl1 Rh1 N8 C38 162.8(4) . . . . ?
N3 Rh1 N8 C39 -171.6(15) . . . . ?
N1 Rh1 N8 C39 -99.1(4) . . . . ?
N5 Rh1 N8 C39 88.7(4) . . . . ?
Rh2 Rh1 N8 C39 173.3(4) . . . . ?
Cl1 Rh1 N8 C39 -4.7(4) . . . . ?
C5 N1 C1 C2 -1.2(8) . . . . ?
Rh1 N1 C1 C2 176.5(5) . . . . ?
N1 C1 C2 C3 0.6(9) . . . . ?
C1 C2 C3 C4 0.0(9) . . . . ?
C2 C3 C4 C5 0.0(9) . . . . ?
C6 N2 C5 N1 -155.9(5) . . . . ?
Rh2 N2 C5 N1 18.2(6) . . . . ?
C6 N2 C5 C4 27.5(7) . . . . ?
Rh2 N2 C5 C4 -158.5(4) . . . . ?
C1 N1 C5 N2 -175.6(5) . . . . ?
Rh1 N1 C5 N2 6.6(6) . . . . ?
C1 N1 C5 C4 1.1(7) . . . . ?
Rh1 N1 C5 C4 -176.7(4) . . . . ?
C3 C4 C5 N2 176.0(5) . . . . ?
C3 C4 C5 N1 -0.6(8) . . . . ?
C5 N2 C6 C7 55.9(7) . . . . ?
Rh2 N2 C6 C7 -118.1(5) . . . . ?
C5 N2 C6 C11 -130.1(6) . . . . ?
Rh2 N2 C6 C11 55.9(6) . . . . ?
C11 C6 C7 F1 -178.4(5) . . . . ?
N2 C6 C7 F1 -4.0(8) . . . . ?
C11 C6 C7 C8 0.8(9) . . . . ?
N2 C6 C7 C8 175.1(6) . . . . ?
F1 C7 C8 F2 0.4(10) . . . . ?
C6 C7 C8 F2 -178.8(6) . . . . ?
F1 C7 C8 C9 179.7(6) . . . . ?
C6 C7 C8 C9 0.5(10) . . . . ?
F2 C8 C9 F3 -2.4(11) . . . . ?
C7 C8 C9 F3 178.3(6) . . . . ?
F2 C8 C9 C10 178.5(6) . . . . ?
C7 C8 C9 C10 -0.8(11) . . . . ?
F3 C9 C10 F4 0.0(10) . . . . ?
C8 C9 C10 F4 179.1(6) . . . . ?
F3 C9 C10 C11 -179.3(6) . . . . ?
C8 C9 C10 C11 -0.2(10) . . . . ?
F4 C10 C11 F5 3.0(8) . . . . ?
C9 C10 C11 F5 -177.8(6) . . . . ?
F4 C10 C11 C6 -177.7(5) . . . . ?
C9 C10 C11 C6 1.6(10) . . . . ?
C7 C6 C11 F5 177.5(5) . . . . ?
N2 C6 C11 F5 3.1(8) . . . . ?
C7 C6 C11 C10 -1.8(8) . . . . ?
N2 C6 C11 C10 -176.2(5) . . . . ?
C16 N3 C12 C13 -2.9(8) . . . . ?
Rh1 N3 C12 C13 176.4(5) . . . . ?
N3 C12 C13 C14 1.0(9) . . . . ?
C12 C13 C14 C15 0.8(10) . . . . ?
C13 C14 C15 C16 -0.8(10) . . . . ?
C12 N3 C16 N4 -173.6(5) . . . . ?
Rh1 N3 C16 N4 7.1(6) . . . . ?
C12 N3 C16 C15 2.8(8) . . . . ?
Rh1 N3 C16 C15 -176.5(4) . . . . ?
C17 N4 C16 N3 -148.8(5) . . . . ?
Rh2 N4 C16 N3 20.9(6) . . . . ?
C17 N4 C16 C15 34.8(8) . . . . ?
Rh2 N4 C16 C15 -155.5(5) . . . . ?
C14 C15 C16 N3 -1.1(9) . . . . ?
C14 C15 C16 N4 175.2(6) . . . . ?
C16 N4 C17 C22 -132.9(6) . . . . ?
Rh2 N4 C17 C22 57.5(7) . . . . ?
C16 N4 C17 C18 51.7(8) . . . . ?
Rh2 N4 C17 C18 -117.8(6) . . . . ?
C22 C17 C18 F6 178.2(6) . . . . ?
N4 C17 C18 F6 -6.1(9) . . . . ?
C22 C17 C18 C19 -2.7(10) . . . . ?
N4 C17 C18 C19 173.0(6) . . . . ?
F6 C18 C19 F7 0.4(11) . . . . ?
C17 C18 C19 F7 -178.7(7) . . . . ?
F6 C18 C19 C20 178.0(7) . . . . ?
C17 C18 C19 C20 -1.1(12) . . . . ?
F7 C19 C20 F8 0.9(13) . . . . ?
C18 C19 C20 F8 -176.7(8) . . . . ?
F7 C19 C20 C21 -179.3(8) . . . . ?
C18 C19 C20 C21 3.1(13) . . . . ?
F8 C20 C21 F9 -1.4(13) . . . . ?
C19 C20 C21 F9 178.8(8) . . . . ?
F8 C20 C21 C22 178.6(7) . . . . ?
C19 C20 C21 C22 -1.2(13) . . . . ?
C18 C17 C22 F10 -176.7(5) . . . . ?
N4 C17 C22 F10 7.7(9) . . . . ?
C18 C17 C22 C21 4.8(10) . . . . ?
N4 C17 C22 C21 -170.8(6) . . . . ?
F9 C21 C22 F10 -1.5(10) . . . . ?
C20 C21 C22 F10 178.4(7) . . . . ?
F9 C21 C22 C17 177.1(6) . . . . ?
C20 C21 C22 C17 -3.0(12) . . . . ?
C27 N5 C23 C24 -2.7(9) . . . . ?
Rh1 N5 C23 C24 173.4(5) . . . . ?
N5 C23 C24 C25 -2.2(10) . . . . ?
C23 C24 C25 C26 3.9(11) . . . . ?
C24 C25 C26 C27 -0.8(11) . . . . ?
C23 N5 C27 N6 -169.4(5) . . . . ?
Rh1 N5 C27 N6 14.4(7) . . . . ?
C23 N5 C27 C26 5.8(8) . . . . ?
Rh1 N5 C27 C26 -170.4(4) . . . . ?
C28 N6 C27 N5 -152.6(5) . . . . ?
Rh2 N6 C27 N5 15.2(6) . . . . ?
C28 N6 C27 C26 32.3(8) . . . . ?
Rh2 N6 C27 C26 -159.9(5) . . . . ?
C25 C26 C27 N5 -4.1(10) . . . . ?
C25 C26 C27 N6 170.8(6) . . . . ?
C27 N6 C28 C29 45.5(8) . . . . ?
Rh2 N6 C28 C29 -122.4(6) . . . . ?
C27 N6 C28 C33 -143.8(6) . . . . ?
Rh2 N6 C28 C33 48.4(7) . . . . ?
C33 C28 C29 F11 -176.9(6) . . . . ?
N6 C28 C29 F11 -5.7(10) . . . . ?
C33 C28 C29 C30 -0.8(9) . . . . ?
N6 C28 C29 C30 170.4(6) . . . . ?
F11 C29 C30 C31 176.3(7) . . . . ?
C28 C29 C30 C31 0.1(12) . . . . ?
F11 C29 C30 F12 -1.2(10) . . . . ?
C28 C29 C30 F12 -177.4(6) . . . . ?
F12 C30 C31 C32 177.9(7) . . . . ?
C29 C30 C31 C32 0.4(12) . . . . ?
F12 C30 C31 F13 -0.5(12) . . . . ?
C29 C30 C31 F13 -177.9(7) . . . . ?
F13 C31 C32 F14 -0.4(12) . . . . ?
C30 C31 C32 F14 -178.7(7) . . . . ?
F13 C31 C32 C33 178.0(7) . . . . ?
C30 C31 C32 C33 -0.3(12) . . . . ?
C29 C28 C33 F15 177.3(6) . . . . ?
N6 C28 C33 F15 5.9(9) . . . . ?
C29 C28 C33 C32 0.9(9) . . . . ?
N6 C28 C33 C32 -170.5(6) . . . . ?
C31 C32 C33 F15 -176.9(7) . . . . ?
F14 C32 C33 F15 1.6(10) . . . . ?
C31 C32 C33 C28 -0.4(11) . . . . ?
F14 C32 C33 C28 178.0(6) . . . . ?
C38 N7 C34 C35 -0.8(9) . . . . ?
Rh2 N7 C34 C35 163.2(5) . . . . ?
N7 C34 C35 C36 -1.1(10) . . . . ?
C34 C35 C36 C37 2.0(10) . . . . ?
C35 C36 C37 C38 -1.1(10) . . . . ?
C39 N8 C38 N7 174.3(5) . . . . ?
Rh1 N8 C38 N7 6.3(7) . . . . ?
C39 N8 C38 C37 -8.3(8) . . . . ?
Rh1 N8 C38 C37 -176.3(5) . . . . ?
C34 N7 C38 N8 179.3(5) . . . . ?
Rh2 N7 C38 N8 15.5(7) . . . . ?
C34 N7 C38 C37 1.8(8) . . . . ?
Rh2 N7 C38 C37 -162.0(4) . . . . ?
C36 C37 C38 N8 -178.1(6) . . . . ?
C36 C37 C38 N7 -0.8(9) . . . . ?
C38 N8 C39 C44 116.6(6) . . . . ?
Rh1 N8 C39 C44 -75.2(7) . . . . ?
C38 N8 C39 C40 -68.6(7) . . . . ?
Rh1 N8 C39 C40 99.5(6) . . . . ?
C44 C39 C40 F16 -179.2(5) . . . . ?
N8 C39 C40 F16 5.8(9) . . . . ?
C44 C39 C40 C41 0.1(9) . . . . ?
N8 C39 C40 C41 -174.9(6) . . . . ?
F16 C40 C41 F17 -0.4(10) . . . . ?
C39 C40 C41 F17 -179.7(6) . . . . ?
F16 C40 C41 C42 179.6(7) . . . . ?
C39 C40 C41 C42 0.2(11) . . . . ?
F17 C41 C42 F18 -0.1(12) . . . . ?
C40 C41 C42 F18 179.9(7) . . . . ?
F17 C41 C42 C43 179.8(7) . . . . ?
C40 C41 C42 C43 -0.2(12) . . . . ?
F18 C42 C43 F19 -0.1(12) . . . . ?
C41 C42 C43 F19 180.0(7) . . . . ?
F18 C42 C43 C44 179.7(7) . . . . ?
C41 C42 C43 C44 -0.2(13) . . . . ?
C40 C39 C44 F20 -179.5(6) . . . . ?
N8 C39 C44 F20 -4.4(9) . . . . ?
C40 C39 C44 C43 -0.5(10) . . . . ?
N8 C39 C44 C43 174.5(6) . . . . ?
F19 C43 C44 F20 -0.7(11) . . . . ?
C42 C43 C44 F20 179.5(7) . . . . ?
F19 C43 C44 C39 -179.6(7) . . . . ?
C42 C43 C44 C39 0.6(12) . . . . ?
